data_4517453
loop_
_publ_author_name
'Lin, Nan'
'Ou, Hui-Dan'
'Xu, Qiyan'
'Jin, Yan'
'Deng, Wei'
'Yao, Zi-Jian'

_publ_section_title
;
 An Efficient Probe of Cyclometallated Phosphorescent Iridium Complex for
 Selective Detection of Cyanide
;
_journal_name_full 'ACS Omega'
_journal_paper_doi 10.1021/acsomega.9b04364
_journal_year 2020
_chemical_formula_sum 'C38 H31 F6 Ir N4 O P'
_chemical_formula_weight 896.84
_space_group_crystal_system orthorhombic
_space_group_IT_number 33
_space_group_name_Hall 'P 2c -2n'
_space_group_name_H-M_alt 'P n a 21'
_atom_sites_solution_hydrogens geom
_audit_creation_method SHELXL-2016/6
_cell_angle_alpha 90
_cell_angle_beta 90
_cell_angle_gamma 90
_cell_formula_units_Z 8
_cell_length_a 23.9369(6)
_cell_length_b 9.0172(2)
_cell_length_c 33.4311(8)
_cell_measurement_reflns_used 9918
_cell_measurement_temperature 173(2)
_cell_measurement_theta_max 52.98
_cell_measurement_theta_min 4.42
_cell_volume 7215.9(3)
_computing_cell_refinement 'Bruker SAINT'
_computing_data_collection 'Bruker APEX2'
_computing_data_reduction 'Bruker SAINT'
_computing_molecular_graphics 'Bruker SHELXTL'
_computing_publication_material 'Bruker SHELXTL'
_computing_structure_refinement 'SHELXL-2016/6 (Sheldrick, 2016)'
_computing_structure_solution 'SHELXT 2014/5 (Sheldrick, 2014)'
_diffrn_ambient_temperature 173(2)
_diffrn_measured_fraction_theta_full 0.997
_diffrn_measured_fraction_theta_max 0.997
_diffrn_measurement_device_type 'Bruker APEX-II CCD'
_diffrn_measurement_method '\f and \w scans'
_diffrn_radiation_type GaK\a
_diffrn_radiation_wavelength 1.34138
_diffrn_reflns_av_R_equivalents 0.0576
_diffrn_reflns_av_unetI/netI 0.0658
_diffrn_reflns_Laue_measured_fraction_full 0.997
_diffrn_reflns_Laue_measured_fraction_max 0.997
_diffrn_reflns_limit_h_max 17
_diffrn_reflns_limit_h_min -28
_diffrn_reflns_limit_k_max 10
_diffrn_reflns_limit_k_min -10
_diffrn_reflns_limit_l_max 39
_diffrn_reflns_limit_l_min -39
_diffrn_reflns_number 40569
_diffrn_reflns_point_group_measured_fraction_full 0.969
_diffrn_reflns_point_group_measured_fraction_max 0.969
_diffrn_reflns_theta_full 53.021
_diffrn_reflns_theta_max 53.021
_diffrn_reflns_theta_min 3.212
_exptl_absorpt_coefficient_mu 5.404
_exptl_absorpt_correction_T_max 0.750
_exptl_absorpt_correction_T_min 0.564
_exptl_absorpt_correction_type multi-scan
_exptl_absorpt_process_details sadabs
_exptl_crystal_colour yellow
_exptl_crystal_density_diffrn 1.651
_exptl_crystal_description rod
_exptl_crystal_F_000 3528
_exptl_crystal_size_max 0.030
_exptl_crystal_size_mid 0.020
_exptl_crystal_size_min 0.020
_refine_diff_density_max 0.799
_refine_diff_density_min -0.744
_refine_diff_density_rms 0.097
_refine_ls_abs_structure_details
; 
 Flack x determined using 4295 quotients [(I+)-(I-)]/[(I+)+(I-)] 
 (Parsons, Flack and Wagner, Acta Cryst. B69 (2013) 249-259). 
;
_refine_ls_abs_structure_Flack 0.003(9)
_refine_ls_extinction_method none
_refine_ls_goodness_of_fit_ref 1.014
_refine_ls_hydrogen_treatment constr
_refine_ls_matrix_type full
_refine_ls_number_parameters 921
_refine_ls_number_reflns 12391
_refine_ls_number_restraints 15
_refine_ls_restrained_S_all 1.014
_refine_ls_R_factor_all 0.0512
_refine_ls_R_factor_gt 0.0393
_refine_ls_shift/su_max 0.001
_refine_ls_shift/su_mean 0.000
_refine_ls_structure_factor_coef Fsqd
_refine_ls_weighting_details 'w=1/[\s^2^(Fo^2^)+(0.0460P)^2^] where P=(Fo^2^+2Fc^2^)/3'
_refine_ls_weighting_scheme calc
_refine_ls_wR_factor_gt 0.0882
_refine_ls_wR_factor_ref 0.0933
_reflns_Friedel_coverage 0.908
_reflns_Friedel_fraction_full 0.941
_reflns_Friedel_fraction_max 0.940
_reflns_number_gt 10509
_reflns_number_total 12391
_reflns_threshold_expression 'I > 2\s(I)'
_cod_data_source_file ao9b04364_si_002.cif
_cod_data_source_block ga_90409ba_a
_cod_database_code 4517453
_shelx_shelxl_version_number 2016/6
_shelx_space_group_comment
; 
The symmetry employed for this shelxl refinement is uniquely defined 
by the following loop, which should always be used as a source of 
symmetry information in preference to the above space-group names. 
They are only intended as comments. 
;
_shelx_estimated_absorpt_t_min 0.855
_shelx_estimated_absorpt_t_max 0.900

loop_
_space_group_symop_operation_xyz
'x, y, z'
'-x, -y, z+1/2'
'x+1/2, -y+1/2, z'
'-x+1/2, y+1/2, z+1/2'

loop_
_atom_site_label
_atom_site_type_symbol
_atom_site_fract_x
_atom_site_fract_y
_atom_site_fract_z
_atom_site_U_iso_or_equiv
_atom_site_adp_type
_atom_site_occupancy
_atom_site_site_symmetry_order
_atom_site_calc_flag
_atom_site_refinement_flags_posn
_atom_site_refinement_flags_adp
_atom_site_refinement_flags_occupancy
_atom_site_disorder_assembly
_atom_site_disorder_group
Ir1 Ir 0.21612(2) 0.94864(4) 0.34544(2) 0.03491(11) Uani 1 1 d . . . . .
Ir2 Ir 0.51808(2) 0.42055(5) 0.65117(2) 0.03850(12) Uani 1 1 d . . . . .
P1 P 0.28323(13) 0.5337(4) 0.57301(10) 0.0505(8) Uani 1 1 d . . . . .
P2 P 0.45151(15) 0.0189(4) 0.42176(11) 0.0603(9) Uani 1 1 d . . . . .
F1 F 0.3009(3) 0.7036(8) 0.5722(2) 0.068(2) Uani 1 1 d . . . . .
F2 F 0.2645(4) 0.3649(9) 0.5723(3) 0.087(3) Uani 1 1 d . . . . .
F3 F 0.2238(3) 0.5786(9) 0.5562(2) 0.075(2) Uani 1 1 d . . . . .
F4 F 0.3428(3) 0.4885(11) 0.5883(3) 0.092(3) Uani 1 1 d . . . . .
F5 F 0.2602(4) 0.5550(9) 0.6174(2) 0.078(2) Uani 1 1 d . . . . .
F6 F 0.3052(4) 0.5182(9) 0.5279(2) 0.076(2) Uani 1 1 d . . . . .
F7 F 0.4309(4) -0.0030(10) 0.4674(3) 0.083(2) Uani 1 1 d . . . . .
F8 F 0.4719(4) 0.0439(10) 0.3773(3) 0.086(3) Uani 1 1 d . . . . .
F9 F 0.3905(3) -0.0167(13) 0.4078(3) 0.107(4) Uani 1 1 d . U . . .
F10 F 0.5120(4) 0.0568(11) 0.4379(3) 0.096(3) Uani 1 1 d . . . . .
F11 F 0.4359(3) 0.1900(8) 0.4247(2) 0.075(2) Uani 1 1 d . . . . .
F12 F 0.4664(5) -0.1498(10) 0.4186(4) 0.126(4) Uani 1 1 d . U . . .
N1 N 0.2874(4) 0.8776(9) 0.3182(2) 0.0385(19) Uani 1 1 d . . . . .
N2 N 0.1400(4) 1.0072(10) 0.3664(2) 0.042(2) Uani 1 1 d . . . . .
N3 N 0.2398(4) 0.9006(10) 0.4061(3) 0.042(2) Uani 1 1 d . . . . .
N4 N 0.2591(4) 1.1467(10) 0.3633(2) 0.042(2) Uani 1 1 d . . . . .
N5 N 0.4458(4) 0.3406(9) 0.6754(3) 0.042(2) Uani 1 1 d . . . . .
N6 N 0.5958(4) 0.4830(10) 0.6310(3) 0.044(2) Uani 1 1 d . . . . .
N7 N 0.4968(4) 0.3812(10) 0.5894(3) 0.043(2) Uani 1 1 d . . . . .
N8 N 0.4759(4) 0.6199(10) 0.6346(3) 0.041(2) Uani 1 1 d . . . . .
O1 O 0.3294(4) 1.0498(10) 0.5488(3) 0.073(3) Uani 1 1 d . . . . .
O2 O 0.4123(4) 0.5424(10) 0.4473(3) 0.069(3) Uani 1 1 d . . . . .
C1 C 0.2000(4) 1.0147(12) 0.2888(3) 0.038(2) Uani 1 1 d . . . . .
C2 C 0.1548(5) 1.0986(12) 0.2755(3) 0.042(3) Uani 1 1 d . . . . .
H2 H 0.126159 1.126610 0.293704 0.051 Uiso 1 1 calc R U . . .
C3 C 0.1515(6) 1.1413(15) 0.2357(4) 0.063(4) Uani 1 1 d . . . . .
H3 H 0.121117 1.200904 0.226950 0.076 Uiso 1 1 calc R U . . .
C4 C 0.1922(6) 1.0979(17) 0.2084(4) 0.068(4) Uani 1 1 d . . . . .
H4 H 0.189037 1.125438 0.181049 0.081 Uiso 1 1 calc R U . . .
C5 C 0.2366(6) 1.0155(17) 0.2210(4) 0.059(3) Uani 1 1 d . . . . .
H5 H 0.264271 0.985470 0.202353 0.071 Uiso 1 1 calc R U . . .
C6 C 0.2418(5) 0.9748(13) 0.2613(3) 0.048(3) Uani 1 1 d . . . . .
C7 C 0.2892(5) 0.8961(13) 0.2774(3) 0.045(3) Uani 1 1 d . . . . .
C8 C 0.3360(5) 0.8440(15) 0.2568(4) 0.060(3) Uani 1 1 d . . . . .
H8 H 0.337569 0.854693 0.228560 0.072 Uiso 1 1 calc R U . . .
C9 C 0.3795(6) 0.7782(17) 0.2763(4) 0.070(4) Uani 1 1 d . . . . .
H9 H 0.410680 0.742784 0.261552 0.084 Uiso 1 1 calc R U . . .
C10 C 0.3783(5) 0.7629(15) 0.3177(4) 0.060(3) Uani 1 1 d . . . . .
H10 H 0.408576 0.718948 0.331694 0.072 Uiso 1 1 calc R U . . .
C11 C 0.3311(4) 0.8143(12) 0.3378(4) 0.048(3) Uani 1 1 d . . . . .
H11 H 0.329399 0.804806 0.366117 0.058 Uiso 1 1 calc R U . . .
C12 C 0.1748(4) 0.7612(12) 0.3355(3) 0.040(3) Uani 1 1 d . . . . .
C13 C 0.1927(6) 0.6322(14) 0.3161(4) 0.053(3) Uani 1 1 d . . . . .
H13 H 0.229590 0.628469 0.305674 0.064 Uiso 1 1 calc R U . . .
C14 C 0.1582(6) 0.5092(15) 0.3116(5) 0.071(4) Uani 1 1 d . . . . .
H14 H 0.170915 0.424766 0.297240 0.085 Uiso 1 1 calc R U . . .
C15 C 0.1056(7) 0.5105(14) 0.3280(4) 0.068(4) Uani 1 1 d . . . . .
H15 H 0.082858 0.424561 0.325987 0.081 Uiso 1 1 calc R U . . .
C16 C 0.0853(5) 0.6342(13) 0.3472(5) 0.061(3) Uani 1 1 d . . . . .
H16 H 0.048577 0.634469 0.358002 0.074 Uiso 1 1 calc R U . . .
C17 C 0.1190(4) 0.7576(11) 0.3506(4) 0.045(3) Uani 1 1 d . . . . .
C18 C 0.1010(5) 0.8995(13) 0.3684(3) 0.045(3) Uani 1 1 d . . . . .
C19 C 0.0467(5) 0.9290(16) 0.3830(3) 0.055(3) Uani 1 1 d . . . . .
H19 H 0.019884 0.851736 0.384796 0.066 Uiso 1 1 calc R U . . .
C20 C 0.0334(6) 1.0690(18) 0.3943(4) 0.065(4) Uani 1 1 d . . . . .
H20 H -0.003058 1.090033 0.403944 0.078 Uiso 1 1 calc R U . . .
C21 C 0.0725(6) 1.1811(16) 0.3919(4) 0.063(3) Uani 1 1 d . . . . .
H21 H 0.063311 1.279802 0.399261 0.076 Uiso 1 1 calc R U . . .
C22 C 0.1253(5) 1.1460(13) 0.3784(3) 0.047(3) Uani 1 1 d . . . . .
H22 H 0.152737 1.222100 0.377446 0.057 Uiso 1 1 calc R U . . .
C23 C 0.2306(5) 0.7770(13) 0.4262(4) 0.049(3) Uani 1 1 d . . . . .
H23 H 0.212715 0.696197 0.413186 0.058 Uiso 1 1 calc R U . . .
C24 C 0.2468(6) 0.7628(16) 0.4669(4) 0.062(3) Uani 1 1 d . . . . .
H24 H 0.239897 0.672870 0.480843 0.074 Uiso 1 1 calc R U . . .
C25 C 0.2720(5) 0.8768(14) 0.4857(3) 0.051(3) Uani 1 1 d . . . . .
H25 H 0.282393 0.867141 0.513002 0.061 Uiso 1 1 calc R U . . .
C26 C 0.2832(4) 1.0103(14) 0.4652(3) 0.044(3) Uani 1 1 d . . . . .
C27 C 0.2661(4) 1.0181(12) 0.4247(3) 0.038(2) Uani 1 1 d . . . . .
C28 C 0.2764(4) 1.1482(11) 0.4017(3) 0.038(2) Uani 1 1 d . . . . .
C29 C 0.3040(4) 1.2678(12) 0.4188(3) 0.041(2) Uani 1 1 d . . . . .
C30 C 0.3164(6) 1.3898(13) 0.3941(4) 0.052(3) Uani 1 1 d . . . . .
H30 H 0.335034 1.474267 0.404599 0.063 Uiso 1 1 calc R U . . .
C31 C 0.3007(5) 1.3842(13) 0.3543(4) 0.054(3) Uani 1 1 d . . . . .
H31 H 0.310112 1.463732 0.336931 0.064 Uiso 1 1 calc R U . . .
C32 C 0.2716(4) 1.2639(11) 0.3397(4) 0.045(3) Uani 1 1 d . . . . .
H32 H 0.260083 1.263283 0.312474 0.054 Uiso 1 1 calc R U . . .
C33 C 0.3097(5) 1.1365(14) 0.4828(3) 0.044(3) Uani 1 1 d . . . . .
C34 C 0.3195(5) 1.2596(13) 0.4602(4) 0.047(3) Uani 1 1 d . . . . .
H34 H 0.337220 1.342712 0.472215 0.056 Uiso 1 1 calc R U . . .
C35 C 0.3315(5) 1.1476(14) 0.5236(4) 0.053(3) Uani 1 1 d . . . . .
H35 H 0.348614 1.238506 0.531081 0.064 Uiso 1 1 calc R U . . .
C36 C 0.5305(5) 0.4762(12) 0.7089(3) 0.045(3) Uani 1 1 d . . . . .
C37 C 0.5739(5) 0.5622(13) 0.7247(3) 0.049(3) Uani 1 1 d . . . . .
H37 H 0.603202 0.595357 0.707813 0.059 Uiso 1 1 calc R U . . .
C38 C 0.5743(6) 0.5993(15) 0.7651(4) 0.061(3) Uani 1 1 d . . . . .
H38 H 0.603180 0.660383 0.775491 0.073 Uiso 1 1 calc R U . . .
C39 C 0.5319(7) 0.5465(16) 0.7907(4) 0.069(4) Uani 1 1 d . . . . .
H39 H 0.532435 0.569907 0.818447 0.082 Uiso 1 1 calc R U . . .
C40 C 0.4897(6) 0.4606(16) 0.7751(4) 0.056(3) Uani 1 1 d . . . . .
H40 H 0.461162 0.424505 0.792274 0.067 Uiso 1 1 calc R U . . .
C41 C 0.4879(5) 0.4254(13) 0.7346(4) 0.049(3) Uani 1 1 d . . . . .
C42 C 0.4426(5) 0.3444(13) 0.7163(3) 0.047(3) Uani 1 1 d . . . . .
C43 C 0.3976(5) 0.2777(14) 0.7348(4) 0.059(3) Uani 1 1 d . . . . .
H43 H 0.395640 0.277060 0.763209 0.071 Uiso 1 1 calc R U . . .
C44 C 0.3563(6) 0.2135(16) 0.7136(4) 0.066(4) Uani 1 1 d . . . . .
H44 H 0.326125 0.166638 0.727064 0.079 Uiso 1 1 calc R U . . .
C45 C 0.3575(5) 0.2156(14) 0.6717(4) 0.061(3) Uani 1 1 d . . . . .
H45 H 0.328057 0.175199 0.656103 0.073 Uiso 1 1 calc R U . . .
C46 C 0.4041(5) 0.2796(12) 0.6543(5) 0.053(3) Uani 1 1 d . . . . .
H46 H 0.406627 0.280404 0.625967 0.064 Uiso 1 1 calc R U . . .
C47 C 0.5591(4) 0.2318(12) 0.6596(3) 0.044(3) Uani 1 1 d . . . . .
C48 C 0.5418(5) 0.1010(13) 0.6786(4) 0.053(3) Uani 1 1 d . . . . .
H48 H 0.505915 0.097839 0.690758 0.064 Uiso 1 1 calc R U . . .
C49 C 0.5753(6) -0.0231(13) 0.6801(4) 0.062(4) Uani 1 1 d . . . . .
H49 H 0.561989 -0.109671 0.693210 0.074 Uiso 1 1 calc R U . . .
C50 C 0.6279(5) -0.0245(15) 0.6629(4) 0.064(4) Uani 1 1 d . . . . .
H50 H 0.650117 -0.111712 0.663629 0.077 Uiso 1 1 calc R U . . .
C51 C 0.6479(5) 0.1036(13) 0.6444(4) 0.050(3) Uani 1 1 d . . . . .
H51 H 0.683637 0.104641 0.632016 0.060 Uiso 1 1 calc R U . . .
C52 C 0.6145(4) 0.2297(12) 0.6443(3) 0.044(3) Uani 1 1 d . . . . .
C53 C 0.6346(4) 0.3714(13) 0.6287(3) 0.046(3) Uani 1 1 d . . . . .
C54 C 0.6882(6) 0.4017(17) 0.6142(4) 0.066(4) Uani 1 1 d . . . . .
H54 H 0.714858 0.324213 0.611869 0.079 Uiso 1 1 calc R U . . .
C55 C 0.7020(7) 0.5425(17) 0.6033(5) 0.072(4) Uani 1 1 d . . . . .
H55 H 0.738385 0.563806 0.593525 0.087 Uiso 1 1 calc R U . . .
C56 C 0.6629(6) 0.6539(16) 0.6066(4) 0.064(4) Uani 1 1 d . . . . .
H56 H 0.672311 0.753026 0.599767 0.077 Uiso 1 1 calc R U . . .
C57 C 0.6103(5) 0.6202(13) 0.6198(3) 0.050(3) Uani 1 1 d . . . . .
H57 H 0.583166 0.696839 0.620974 0.061 Uiso 1 1 calc R U . . .
C58 C 0.5072(5) 0.2604(13) 0.5685(4) 0.053(3) Uani 1 1 d . . . . .
H58 H 0.525213 0.179301 0.581224 0.064 Uiso 1 1 calc R U . . .
C59 C 0.4923(6) 0.2477(15) 0.5278(4) 0.057(3) Uani 1 1 d . . . . .
H59 H 0.499187 0.158261 0.513631 0.068 Uiso 1 1 calc R U . . .
C60 C 0.4681(5) 0.3646(14) 0.5092(3) 0.053(3) Uani 1 1 d . . . . .
H60 H 0.459515 0.358212 0.481555 0.063 Uiso 1 1 calc R U . . .
C61 C 0.4556(4) 0.4940(13) 0.5301(3) 0.041(2) Uani 1 1 d . . . . .
C62 C 0.4719(5) 0.4986(12) 0.5713(3) 0.040(3) Uani 1 1 d . . . . .
C63 C 0.4599(4) 0.6263(11) 0.5954(3) 0.037(2) Uani 1 1 d . . . . .
C64 C 0.4338(4) 0.7506(12) 0.5790(3) 0.041(2) Uani 1 1 d . . . . .
C65 C 0.4198(5) 0.8664(12) 0.6046(3) 0.048(3) Uani 1 1 d . . . . .
H65 H 0.401015 0.951900 0.594808 0.057 Uiso 1 1 calc R U . . .
C66 C 0.4338(5) 0.8541(12) 0.6447(4) 0.051(3) Uani 1 1 d . . . . .
H66 H 0.423850 0.930428 0.662911 0.061 Uiso 1 1 calc R U . . .
C67 C 0.4616(4) 0.7330(11) 0.6576(4) 0.047(3) Uani 1 1 d . . . . .
H67 H 0.471541 0.728767 0.685110 0.056 Uiso 1 1 calc R U . . .
C68 C 0.4297(5) 0.6267(13) 0.5142(3) 0.044(3) Uani 1 1 d . . . . .
C69 C 0.4187(4) 0.7468(13) 0.5378(3) 0.044(3) Uani 1 1 d . . . . .
H69 H 0.400518 0.830299 0.526425 0.052 Uiso 1 1 calc R U . . .
C70 C 0.4086(5) 0.6399(15) 0.4722(3) 0.055(3) Uani 1 1 d . . . . .
H70 H 0.391284 0.730237 0.464478 0.066 Uiso 1 1 calc R U . . .
C71 C 0.6658(8) 0.172(3) 0.4807(6) 0.107(6) Uani 1 1 d . . . . .
H71A H 0.631438 0.126370 0.470534 0.161 Uiso 1 1 calc R U . . .
H71B H 0.686450 0.098998 0.496716 0.161 Uiso 1 1 calc R U . . .
H71C H 0.689028 0.203983 0.458165 0.161 Uiso 1 1 calc R U . . .
C72 C 0.6515(8) 0.302(2) 0.5060(5) 0.104(6) Uani 1 1 d D . . . .
H72A H 0.624908 0.268035 0.526753 0.125 Uiso 1 1 calc R U . . .
H72B H 0.685998 0.333243 0.520041 0.125 Uiso 1 1 calc R U . . .
C73 C 0.6276(8) 0.433(2) 0.4871(5) 0.092(6) Uani 1 1 d D . . . .
H73A H 0.654750 0.467342 0.466706 0.111 Uiso 1 1 calc R U . . .
H73B H 0.593888 0.400307 0.472349 0.111 Uiso 1 1 calc R U . . .
C74 C 0.6115(8) 0.563(2) 0.5101(5) 0.102(7) Uani 1 1 d D . . . .
H74A H 0.645332 0.596772 0.524441 0.123 Uiso 1 1 calc R U . . .
H74B H 0.584784 0.528467 0.530714 0.123 Uiso 1 1 calc R U . . .
C75 C 0.5868(9) 0.693(3) 0.4911(6) 0.110(6) Uani 1 1 d . . . . .
H75A H 0.552140 0.660086 0.477654 0.132 Uiso 1 1 calc R U . . .
H75B H 0.612864 0.725599 0.469869 0.132 Uiso 1 1 calc R U . . .
C76 C 0.5726(8) 0.826(2) 0.5155(7) 0.110(6) Uani 1 1 d . . . . .
H76A H 0.541341 0.802029 0.533309 0.165 Uiso 1 1 calc R U . . .
H76B H 0.562004 0.907377 0.497739 0.165 Uiso 1 1 calc R U . . .
H76C H 0.605117 0.854843 0.531471 0.165 Uiso 1 1 calc R U . . .

loop_
_atom_site_aniso_label
_atom_site_aniso_U_11
_atom_site_aniso_U_22
_atom_site_aniso_U_33
_atom_site_aniso_U_23
_atom_site_aniso_U_13
_atom_site_aniso_U_12
Ir1 0.0328(2) 0.0387(2) 0.0332(2) 0.0000(2) 0.0015(2) 0.00135(18)
Ir2 0.0376(2) 0.0381(2) 0.0399(2) 0.0011(2) 0.0060(2) 0.0046(2)
P1 0.0390(17) 0.060(2) 0.0525(17) 0.0077(15) 0.0090(14) -0.0015(16)
P2 0.0462(19) 0.059(2) 0.076(2) -0.0117(17) 0.0164(18) -0.0042(17)
F1 0.074(5) 0.061(5) 0.070(5) 0.001(4) 0.012(4) -0.002(4)
F2 0.073(5) 0.059(5) 0.127(7) 0.010(5) 0.030(5) -0.016(4)
F3 0.050(4) 0.109(7) 0.066(5) -0.021(4) 0.004(4) 0.013(4)
F4 0.047(4) 0.109(7) 0.120(7) 0.058(6) -0.004(5) -0.004(5)
F5 0.064(5) 0.120(7) 0.050(4) 0.009(4) 0.003(4) -0.022(4)
F6 0.092(6) 0.068(5) 0.067(5) -0.006(4) 0.029(4) 0.000(4)
F7 0.088(6) 0.080(6) 0.079(5) 0.006(4) 0.026(5) -0.011(5)
F8 0.074(6) 0.109(7) 0.073(5) -0.020(5) 0.014(4) 0.006(5)
F9 0.042(5) 0.146(8) 0.134(9) -0.068(7) 0.014(5) -0.019(5)
F10 0.064(6) 0.116(8) 0.108(8) 0.040(6) -0.001(5) -0.013(5)
F11 0.086(6) 0.057(4) 0.083(5) -0.009(4) 0.018(4) 0.005(4)
F12 0.121(8) 0.055(5) 0.204(11) -0.012(6) 0.086(8) 0.001(5)
N1 0.040(5) 0.036(5) 0.039(5) -0.005(4) -0.001(4) -0.001(4)
N2 0.047(5) 0.045(5) 0.034(4) 0.009(4) 0.001(4) 0.003(5)
N3 0.047(6) 0.039(5) 0.039(5) 0.002(4) 0.003(4) 0.006(4)
N4 0.028(5) 0.055(6) 0.044(5) 0.004(4) -0.005(4) 0.008(4)
N5 0.045(6) 0.036(5) 0.045(5) 0.003(4) 0.001(4) 0.014(4)
N6 0.047(6) 0.041(5) 0.045(5) -0.006(4) 0.003(4) 0.000(4)
N7 0.048(6) 0.041(5) 0.041(5) 0.000(4) 0.006(4) 0.005(5)
N8 0.038(5) 0.042(5) 0.042(5) 0.000(4) 0.007(4) 0.002(4)
O1 0.101(8) 0.071(6) 0.048(5) 0.007(5) -0.012(5) 0.013(5)
O2 0.093(7) 0.070(6) 0.044(5) -0.002(4) -0.012(5) -0.013(5)
C1 0.034(6) 0.044(6) 0.037(5) -0.002(5) 0.004(4) -0.013(5)
C2 0.040(6) 0.043(6) 0.043(6) 0.001(5) -0.001(5) 0.000(5)
C3 0.068(9) 0.069(9) 0.053(7) 0.021(6) -0.016(7) 0.001(7)
C4 0.062(9) 0.102(11) 0.039(6) 0.003(7) 0.010(7) -0.006(8)
C5 0.054(8) 0.080(10) 0.043(7) 0.005(6) 0.006(6) 0.004(7)
C6 0.043(7) 0.054(7) 0.047(6) 0.000(5) 0.003(5) 0.003(6)
C7 0.038(6) 0.047(6) 0.050(6) -0.001(5) 0.004(5) -0.002(5)
C8 0.065(9) 0.065(8) 0.051(7) 0.002(6) 0.011(6) 0.016(7)
C9 0.052(8) 0.087(10) 0.072(9) -0.006(8) 0.017(7) 0.017(8)
C10 0.043(7) 0.071(9) 0.066(8) -0.007(7) 0.001(6) 0.016(7)
C11 0.043(6) 0.049(6) 0.052(8) -0.011(5) -0.010(6) 0.002(5)
C12 0.037(6) 0.045(6) 0.038(7) 0.005(4) -0.002(4) 0.008(5)
C13 0.049(7) 0.044(7) 0.067(8) 0.001(6) -0.009(6) 0.004(6)
C14 0.064(10) 0.045(7) 0.105(11) 0.005(7) -0.012(9) 0.004(7)
C15 0.084(11) 0.038(7) 0.081(9) 0.010(6) -0.017(8) -0.015(7)
C16 0.050(7) 0.055(7) 0.079(8) 0.007(8) 0.001(8) -0.015(6)
C17 0.041(6) 0.045(6) 0.049(7) 0.011(6) 0.000(5) -0.004(5)
C18 0.042(7) 0.058(7) 0.035(6) 0.012(5) 0.009(5) 0.002(6)
C19 0.035(7) 0.087(10) 0.042(6) 0.015(6) 0.009(5) -0.001(6)
C20 0.048(8) 0.103(13) 0.044(7) 0.006(7) 0.018(6) 0.016(8)
C21 0.065(9) 0.076(9) 0.048(7) -0.005(6) 0.013(6) 0.019(8)
C22 0.048(7) 0.052(7) 0.042(6) 0.004(5) 0.006(5) 0.005(6)
C23 0.049(7) 0.043(6) 0.053(7) 0.007(5) -0.001(5) -0.006(5)
C24 0.070(9) 0.070(9) 0.045(7) 0.007(6) 0.000(6) -0.002(7)
C25 0.052(7) 0.059(7) 0.043(6) 0.014(6) -0.002(5) 0.003(6)
C26 0.033(6) 0.065(7) 0.036(6) -0.001(5) 0.008(5) 0.001(5)
C27 0.039(6) 0.045(6) 0.029(5) 0.004(4) 0.005(4) 0.008(5)
C28 0.035(6) 0.039(6) 0.042(6) -0.005(5) 0.009(5) 0.013(5)
C29 0.035(6) 0.040(6) 0.047(6) 0.000(5) -0.002(5) 0.002(5)
C30 0.063(8) 0.040(6) 0.053(7) 0.004(5) -0.010(6) -0.004(6)
C31 0.054(7) 0.050(7) 0.056(8) 0.003(5) -0.002(6) 0.001(6)
C32 0.059(7) 0.037(5) 0.040(7) 0.008(5) -0.006(5) -0.004(5)
C33 0.039(6) 0.051(7) 0.041(6) -0.005(5) 0.004(5) 0.012(6)
C34 0.042(7) 0.044(6) 0.055(7) -0.013(6) 0.001(5) 0.007(5)
C35 0.055(8) 0.053(7) 0.051(7) -0.004(6) -0.006(6) 0.006(6)
C36 0.045(7) 0.039(6) 0.049(6) 0.006(5) 0.009(5) 0.008(5)
C37 0.043(7) 0.061(7) 0.044(6) 0.005(5) -0.001(5) -0.004(6)
C38 0.057(8) 0.069(9) 0.057(7) -0.002(6) -0.014(7) -0.002(7)
C39 0.080(11) 0.083(10) 0.042(7) 0.003(7) 0.008(7) 0.008(8)
C40 0.052(8) 0.077(9) 0.039(6) 0.000(6) 0.000(5) 0.009(7)
C41 0.042(7) 0.055(7) 0.051(7) 0.013(5) 0.001(6) 0.007(6)
C42 0.046(7) 0.045(7) 0.050(7) 0.009(5) 0.011(5) 0.010(6)
C43 0.051(8) 0.057(7) 0.068(8) 0.010(6) 0.017(7) -0.001(6)
C44 0.046(7) 0.071(9) 0.081(9) 0.003(7) 0.027(7) -0.006(7)
C45 0.041(7) 0.062(8) 0.079(9) 0.002(7) 0.010(6) -0.001(6)
C46 0.048(7) 0.046(6) 0.065(7) 0.006(7) 0.003(7) 0.004(5)
C47 0.032(6) 0.051(6) 0.048(7) -0.005(5) -0.006(5) -0.003(5)
C48 0.044(7) 0.045(7) 0.071(8) -0.001(6) -0.001(6) 0.000(6)
C49 0.053(8) 0.040(7) 0.093(10) -0.005(6) -0.021(7) 0.007(6)
C50 0.049(8) 0.055(7) 0.088(10) -0.024(7) -0.028(7) 0.021(6)
C51 0.043(6) 0.060(7) 0.047(7) -0.019(6) -0.006(6) 0.012(6)
C52 0.039(6) 0.046(6) 0.048(7) -0.011(5) 0.004(5) 0.003(5)
C53 0.033(6) 0.059(7) 0.045(6) -0.011(5) 0.006(5) 0.004(5)
C54 0.056(9) 0.080(10) 0.063(8) -0.014(7) 0.013(7) 0.010(8)
C55 0.064(9) 0.075(10) 0.079(10) 0.001(8) 0.027(8) -0.007(8)
C56 0.063(9) 0.063(8) 0.068(8) 0.002(7) 0.020(7) -0.009(7)
C57 0.053(7) 0.048(7) 0.050(7) -0.009(5) 0.014(6) -0.002(6)
C58 0.053(7) 0.046(7) 0.062(7) -0.011(6) 0.011(6) 0.000(6)
C59 0.068(9) 0.049(7) 0.054(7) -0.009(6) 0.008(6) 0.006(6)
C60 0.063(8) 0.054(7) 0.040(6) -0.009(6) 0.004(5) -0.010(6)
C61 0.032(6) 0.052(7) 0.038(6) -0.009(5) 0.004(5) -0.012(5)
C62 0.040(6) 0.043(6) 0.038(6) 0.000(5) 0.013(5) -0.005(5)
C63 0.034(6) 0.040(6) 0.038(6) -0.005(4) 0.005(5) -0.005(5)
C64 0.040(6) 0.036(6) 0.047(6) 0.007(5) 0.006(5) -0.006(5)
C65 0.049(7) 0.034(6) 0.060(7) -0.003(5) -0.005(6) 0.005(5)
C66 0.060(7) 0.037(6) 0.056(7) -0.011(5) -0.012(6) 0.014(5)
C67 0.051(7) 0.046(6) 0.044(7) -0.007(5) 0.009(5) 0.006(5)
C68 0.036(6) 0.055(7) 0.040(6) 0.009(5) 0.004(5) -0.006(5)
C69 0.039(6) 0.042(6) 0.049(6) 0.002(5) -0.001(5) 0.001(5)
C70 0.058(8) 0.067(8) 0.040(6) 0.003(6) -0.003(6) -0.005(6)
C71 0.089(14) 0.143(18) 0.089(13) 0.025(13) -0.005(10) 0.005(13)
C72 0.096(13) 0.150(19) 0.065(10) 0.032(12) 0.025(9) 0.013(13)
C73 0.088(13) 0.136(16) 0.053(9) 0.016(10) 0.016(9) 0.002(11)
C74 0.064(11) 0.18(2) 0.063(10) 0.000(12) 0.019(8) -0.007(12)
C75 0.123(17) 0.135(18) 0.073(12) 0.022(12) 0.024(11) 0.004(14)
C76 0.076(12) 0.131(18) 0.123(16) 0.022(14) -0.007(11) -0.017(12)

loop_
_atom_type_symbol
_atom_type_description
_atom_type_scat_dispersion_real
_atom_type_scat_dispersion_imag
_atom_type_scat_source
C C 0.0137 0.0067 'International Tables Vol C Tables 4.2.6.8 and 6.1.1.4'
H H 0.0000 0.0000 'International Tables Vol C Tables 4.2.6.8 and 6.1.1.4'
F F 0.0583 0.0400 'International Tables Vol C Tables 4.2.6.8 and 6.1.1.4'
Ir Ir -5.7005 5.2682 'International Tables Vol C Tables 4.2.6.8 and 6.1.1.4'
N N 0.0241 0.0134 'International Tables Vol C Tables 4.2.6.8 and 6.1.1.4'
O O 0.0389 0.0241 'International Tables Vol C Tables 4.2.6.8 and 6.1.1.4'
P P 0.2543 0.3332 'International Tables Vol C Tables 4.2.6.8 and 6.1.1.4'

loop_
_geom_angle_atom_site_label_1
_geom_angle_atom_site_label_2
_geom_angle_atom_site_label_3
_geom_angle
_geom_angle_site_symmetry_1
_geom_angle_site_symmetry_3
_geom_angle_publ_flag
C12 Ir1 C1 89.9(4) . . ?
C12 Ir1 N2 80.3(4) . . ?
C1 Ir1 N2 94.4(4) . . ?
C12 Ir1 N1 94.2(4) . . ?
C1 Ir1 N1 80.5(4) . . ?
N2 Ir1 N1 172.5(3) . . ?
C12 Ir1 N4 173.5(4) . . ?
C1 Ir1 N4 96.1(4) . . ?
N2 Ir1 N4 96.8(3) . . ?
N1 Ir1 N4 89.1(3) . . ?
C12 Ir1 N3 96.8(4) . . ?
C1 Ir1 N3 173.2(4) . . ?
N2 Ir1 N3 87.9(3) . . ?
N1 Ir1 N3 97.9(3) . . ?
N4 Ir1 N3 77.2(3) . . ?
C47 Ir2 C36 90.3(4) . . ?
C47 Ir2 N5 93.5(4) . . ?
C36 Ir2 N5 80.4(4) . . ?
C47 Ir2 N6 80.4(4) . . ?
C36 Ir2 N6 96.4(4) . . ?
N5 Ir2 N6 173.1(4) . . ?
C47 Ir2 N8 173.1(4) . . ?
C36 Ir2 N8 96.2(4) . . ?
N5 Ir2 N8 90.0(3) . . ?
N6 Ir2 N8 96.4(3) . . ?
C47 Ir2 N7 96.4(4) . . ?
C36 Ir2 N7 173.0(4) . . ?
N5 Ir2 N7 97.0(4) . . ?
N6 Ir2 N7 86.9(4) . . ?
N8 Ir2 N7 77.2(3) . . ?
F4 P1 F3 178.1(5) . . ?
F4 P1 F2 90.7(5) . . ?
F3 P1 F2 89.2(5) . . ?
F4 P1 F1 90.8(5) . . ?
F3 P1 F1 89.2(5) . . ?
F2 P1 F1 178.0(5) . . ?
F4 P1 F5 92.5(5) . . ?
F3 P1 F5 89.4(5) . . ?
F2 P1 F5 91.8(5) . . ?
F1 P1 F5 89.5(4) . . ?
F4 P1 F6 89.2(5) . . ?
F3 P1 F6 89.0(5) . . ?
F2 P1 F6 89.7(5) . . ?
F1 P1 F6 88.9(4) . . ?
F5 P1 F6 177.7(5) . . ?
F9 P2 F12 89.5(7) . . ?
F9 P2 F8 92.1(6) . . ?
F12 P2 F8 90.3(6) . . ?
F9 P2 F10 177.3(6) . . ?
F12 P2 F10 91.5(6) . . ?
F8 P2 F10 90.4(5) . . ?
F9 P2 F11 89.9(5) . . ?
F12 P2 F11 179.4(7) . . ?
F8 P2 F11 89.6(5) . . ?
F10 P2 F11 89.1(5) . . ?
F9 P2 F7 88.4(5) . . ?
F12 P2 F7 90.8(6) . . ?
F8 P2 F7 178.8(5) . . ?
F10 P2 F7 89.1(5) . . ?
F11 P2 F7 89.4(5) . . ?
C11 N1 C7 120.3(9) . . ?
C11 N1 Ir1 124.1(7) . . ?
C7 N1 Ir1 115.5(7) . . ?
C18 N2 C22 118.0(10) . . ?
C18 N2 Ir1 116.9(7) . . ?
C22 N2 Ir1 125.0(8) . . ?
C23 N3 C27 119.7(9) . . ?
C23 N3 Ir1 127.3(8) . . ?
C27 N3 Ir1 113.0(6) . . ?
C28 N4 C32 118.7(10) . . ?
C28 N4 Ir1 114.9(7) . . ?
C32 N4 Ir1 126.4(7) . . ?
C46 N5 C42 119.6(11) . . ?
C46 N5 Ir2 124.5(8) . . ?
C42 N5 Ir2 115.8(8) . . ?
C57 N6 C53 119.1(10) . . ?
C57 N6 Ir2 125.4(8) . . ?
C53 N6 Ir2 115.4(8) . . ?
C58 N7 C62 119.4(10) . . ?
C58 N7 Ir2 126.8(8) . . ?
C62 N7 Ir2 113.7(7) . . ?
C67 N8 C63 116.8(10) . . ?
C67 N8 Ir2 128.5(8) . . ?
C63 N8 Ir2 114.6(7) . . ?
C2 C1 C6 118.9(10) . . ?
C2 C1 Ir1 127.4(8) . . ?
C6 C1 Ir1 113.7(8) . . ?
C3 C2 C1 120.0(11) . . ?
C3 C2 H2 120.0 . . ?
C1 C2 H2 120.0 . . ?
C2 C3 C4 120.8(13) . . ?
C2 C3 H3 119.6 . . ?
C4 C3 H3 119.6 . . ?
C5 C4 C3 119.7(12) . . ?
C5 C4 H4 120.1 . . ?
C3 C4 H4 120.1 . . ?
C4 C5 C6 120.7(12) . . ?
C4 C5 H5 119.7 . . ?
C6 C5 H5 119.7 . . ?
C5 C6 C1 119.9(11) . . ?
C5 C6 C7 123.9(11) . . ?
C1 C6 C7 116.1(10) . . ?
N1 C7 C8 118.2(11) . . ?
N1 C7 C6 114.0(10) . . ?
C8 C7 C6 127.7(11) . . ?
C9 C8 C7 121.6(12) . . ?
C9 C8 H8 119.2 . . ?
C7 C8 H8 119.2 . . ?
C8 C9 C10 120.2(12) . . ?
C8 C9 H9 119.9 . . ?
C10 C9 H9 119.9 . . ?
C9 C10 C11 117.7(12) . . ?
C9 C10 H10 121.2 . . ?
C11 C10 H10 121.2 . . ?
N1 C11 C10 122.0(11) . . ?
N1 C11 H11 119.0 . . ?
C10 C11 H11 119.0 . . ?
C13 C12 C17 115.6(10) . . ?
C13 C12 Ir1 129.3(9) . . ?
C17 C12 Ir1 115.2(8) . . ?
C14 C13 C12 122.1(13) . . ?
C14 C13 H13 118.9 . . ?
C12 C13 H13 118.9 . . ?
C15 C14 C13 119.6(14) . . ?
C15 C14 H14 120.2 . . ?
C13 C14 H14 120.2 . . ?
C14 C15 C16 121.2(12) . . ?
C14 C15 H15 119.4 . . ?
C16 C15 H15 119.4 . . ?
C15 C16 C17 119.1(12) . . ?
C15 C16 H16 120.5 . . ?
C17 C16 H16 120.5 . . ?
C16 C17 C12 122.4(11) . . ?
C16 C17 C18 124.3(10) . . ?
C12 C17 C18 113.3(9) . . ?
N2 C18 C19 121.2(11) . . ?
N2 C18 C17 113.7(9) . . ?
C19 C18 C17 124.8(11) . . ?
C20 C19 C18 119.2(12) . . ?
C20 C19 H19 120.4 . . ?
C18 C19 H19 120.4 . . ?
C19 C20 C21 120.4(12) . . ?
C19 C20 H20 119.8 . . ?
C21 C20 H20 119.8 . . ?
C22 C21 C20 118.2(13) . . ?
C22 C21 H21 120.9 . . ?
C20 C21 H21 120.9 . . ?
N2 C22 C21 122.9(12) . . ?
N2 C22 H22 118.5 . . ?
C21 C22 H22 118.5 . . ?
N3 C23 C24 121.2(11) . . ?
N3 C23 H23 119.4 . . ?
C24 C23 H23 119.4 . . ?
C25 C24 C23 120.0(12) . . ?
C25 C24 H24 120.0 . . ?
C23 C24 H24 120.0 . . ?
C24 C25 C26 120.6(11) . . ?
C24 C25 H25 119.7 . . ?
C26 C25 H25 119.7 . . ?
C25 C26 C27 116.8(11) . . ?
C25 C26 C33 124.3(10) . . ?
C27 C26 C33 118.8(10) . . ?
N3 C27 C26 121.6(10) . . ?
N3 C27 C28 117.9(9) . . ?
C26 C27 C28 120.5(10) . . ?
N4 C28 C29 123.0(10) . . ?
N4 C28 C27 116.9(10) . . ?
C29 C28 C27 120.1(10) . . ?
C28 C29 C30 117.9(10) . . ?
C28 C29 C34 118.7(10) . . ?
C30 C29 C34 123.4(10) . . ?
C31 C30 C29 118.6(11) . . ?
C31 C30 H30 120.7 . . ?
C29 C30 H30 120.7 . . ?
C32 C31 C30 120.4(12) . . ?
C32 C31 H31 119.8 . . ?
C30 C31 H31 119.8 . . ?
N4 C32 C31 121.2(11) . . ?
N4 C32 H32 119.4 . . ?
C31 C32 H32 119.4 . . ?
C34 C33 C26 119.7(10) . . ?
C34 C33 C35 113.6(11) . . ?
C26 C33 C35 126.6(11) . . ?
C33 C34 C29 122.2(11) . . ?
C33 C34 H34 118.9 . . ?
C29 C34 H34 118.9 . . ?
O1 C35 C33 125.4(12) . . ?
O1 C35 H35 117.3 . . ?
C33 C35 H35 117.3 . . ?
C37 C36 C41 119.0(11) . . ?
C37 C36 Ir2 127.6(8) . . ?
C41 C36 Ir2 113.3(9) . . ?
C38 C37 C36 120.4(12) . . ?
C38 C37 H37 119.8 . . ?
C36 C37 H37 119.8 . . ?
C37 C38 C39 120.2(13) . . ?
C37 C38 H38 119.9 . . ?
C39 C38 H38 119.9 . . ?
C40 C39 C38 119.1(13) . . ?
C40 C39 H39 120.4 . . ?
C38 C39 H39 120.4 . . ?
C39 C40 C41 121.5(13) . . ?
C39 C40 H40 119.3 . . ?
C41 C40 H40 119.3 . . ?
C40 C41 C36 119.8(12) . . ?
C40 C41 C42 123.5(12) . . ?
C36 C41 C42 116.6(11) . . ?
N5 C42 C43 118.8(12) . . ?
N5 C42 C41 113.2(10) . . ?
C43 C42 C41 128.0(11) . . ?
C44 C43 C42 121.5(13) . . ?
C44 C43 H43 119.3 . . ?
C42 C43 H43 119.3 . . ?
C43 C44 C45 120.4(12) . . ?
C43 C44 H44 119.8 . . ?
C45 C44 H44 119.8 . . ?
C46 C45 C44 116.3(13) . . ?
C46 C45 H45 121.8 . . ?
C44 C45 H45 121.8 . . ?
N5 C46 C45 123.4(14) . . ?
N5 C46 H46 118.3 . . ?
C45 C46 H46 118.3 . . ?
C48 C47 C52 115.3(10) . . ?
C48 C47 Ir2 129.7(8) . . ?
C52 C47 Ir2 115.0(8) . . ?
C49 C48 C47 121.8(12) . . ?
C49 C48 H48 119.1 . . ?
C47 C48 H48 119.1 . . ?
C48 C49 C50 121.4(13) . . ?
C48 C49 H49 119.3 . . ?
C50 C49 H49 119.3 . . ?
C49 C50 C51 119.3(11) . . ?
C49 C50 H50 120.4 . . ?
C51 C50 H50 120.4 . . ?
C52 C51 C50 118.7(11) . . ?
C52 C51 H51 120.6 . . ?
C50 C51 H51 120.6 . . ?
C51 C52 C47 123.2(11) . . ?
C51 C52 C53 121.8(10) . . ?
C47 C52 C53 115.0(9) . . ?
N6 C53 C54 119.8(12) . . ?
N6 C53 C52 113.5(9) . . ?
C54 C53 C52 126.6(11) . . ?
C55 C54 C53 119.9(13) . . ?
C55 C54 H54 120.1 . . ?
C53 C54 H54 120.1 . . ?
C54 C55 C56 119.6(14) . . ?
C54 C55 H55 120.2 . . ?
C56 C55 H55 120.2 . . ?
C57 C56 C55 119.3(13) . . ?
C57 C56 H56 120.4 . . ?
C55 C56 H56 120.4 . . ?
N6 C57 C56 122.3(12) . . ?
N6 C57 H57 118.8 . . ?
C56 C57 H57 118.8 . . ?
N7 C58 C59 122.0(12) . . ?
N7 C58 H58 119.0 . . ?
C59 C58 H58 119.0 . . ?
C60 C59 C58 119.2(12) . . ?
C60 C59 H59 120.4 . . ?
C58 C59 H59 120.4 . . ?
C59 C60 C61 121.0(11) . . ?
C59 C60 H60 119.5 . . ?
C61 C60 H60 119.5 . . ?
C60 C61 C62 116.6(11) . . ?
C60 C61 C68 126.9(10) . . ?
C62 C61 C68 116.4(10) . . ?
N7 C62 C61 121.7(10) . . ?
N7 C62 C63 117.6(9) . . ?
C61 C62 C63 120.6(10) . . ?
N8 C63 C64 122.5(9) . . ?
N8 C63 C62 116.6(10) . . ?
C64 C63 C62 120.9(10) . . ?
C65 C64 C63 118.0(10) . . ?
C65 C64 C69 123.5(10) . . ?
C63 C64 C69 118.3(10) . . ?
C66 C65 C64 118.5(10) . . ?
C66 C65 H65 120.8 . . ?
C64 C65 H65 120.8 . . ?
C67 C66 C65 119.6(11) . . ?
C67 C66 H66 120.2 . . ?
C65 C66 H66 120.2 . . ?
N8 C67 C66 124.4(12) . . ?
N8 C67 H67 117.8 . . ?
C66 C67 H67 117.8 . . ?
C69 C68 C61 121.7(10) . . ?
C69 C68 C70 114.5(11) . . ?
C61 C68 C70 123.6(11) . . ?
C68 C69 C64 122.0(10) . . ?
C68 C69 H69 119.0 . . ?
C64 C69 H69 119.0 . . ?
O2 C70 C68 124.1(12) . . ?
O2 C70 H70 117.9 . . ?
C68 C70 H70 117.9 . . ?
C72 C71 H71A 109.5 . . ?
C72 C71 H71B 109.5 . . ?
H71A C71 H71B 109.5 . . ?
C72 C71 H71C 109.5 . . ?
H71A C71 H71C 109.5 . . ?
H71B C71 H71C 109.5 . . ?
C73 C72 C71 118.9(16) . . ?
C73 C72 H72A 107.6 . . ?
C71 C72 H72A 107.6 . . ?
C73 C72 H72B 107.6 . . ?
C71 C72 H72B 107.6 . . ?
H72A C72 H72B 107.0 . . ?
C74 C73 C72 121.7(15) . . ?
C74 C73 H73A 106.9 . . ?
C72 C73 H73A 106.9 . . ?
C74 C73 H73B 106.9 . . ?
C72 C73 H73B 106.9 . . ?
H73A C73 H73B 106.7 . . ?
C73 C74 C75 121.6(16) . . ?
C73 C74 H74A 106.9 . . ?
C75 C74 H74A 106.9 . . ?
C73 C74 H74B 106.9 . . ?
C75 C74 H74B 106.9 . . ?
H74A C74 H74B 106.7 . . ?
C74 C75 C76 120.2(17) . . ?
C74 C75 H75A 107.3 . . ?
C76 C75 H75A 107.3 . . ?
C74 C75 H75B 107.3 . . ?
C76 C75 H75B 107.3 . . ?
H75A C75 H75B 106.9 . . ?
C75 C76 H76A 109.5 . . ?
C75 C76 H76B 109.5 . . ?
H76A C76 H76B 109.5 . . ?
C75 C76 H76C 109.5 . . ?
H76A C76 H76C 109.5 . . ?
H76B C76 H76C 109.5 . . ?

loop_
_geom_bond_atom_site_label_1
_geom_bond_atom_site_label_2
_geom_bond_distance
_geom_bond_site_symmetry_2
_geom_bond_publ_flag
Ir1 C12 1.987(11) . ?
Ir1 C1 2.023(10) . ?
Ir1 N2 2.024(9) . ?
Ir1 N1 2.036(9) . ?
Ir1 N4 2.146(9) . ?
Ir1 N3 2.150(9) . ?
Ir2 C47 1.985(11) . ?
Ir2 C36 2.015(12) . ?
Ir2 N5 2.042(9) . ?
Ir2 N6 2.059(9) . ?
Ir2 N8 2.134(9) . ?
Ir2 N7 2.157(9) . ?
P1 F4 1.569(8) . ?
P1 F3 1.582(8) . ?
P1 F2 1.587(9) . ?
P1 F1 1.590(8) . ?
P1 F5 1.595(8) . ?
P1 F6 1.605(8) . ?
P2 F9 1.566(9) . ?
P2 F12 1.566(9) . ?
P2 F8 1.580(9) . ?
P2 F10 1.581(10) . ?
P2 F11 1.590(8) . ?
P2 F7 1.615(9) . ?
N1 C11 1.360(14) . ?
N1 C7 1.376(14) . ?
N2 C18 1.348(14) . ?
N2 C22 1.360(14) . ?
N3 C23 1.319(14) . ?
N3 C27 1.381(14) . ?
N4 C28 1.350(13) . ?
N4 C32 1.353(13) . ?
N5 C46 1.341(15) . ?
N5 C42 1.368(13) . ?
N6 C57 1.339(15) . ?
N6 C53 1.371(14) . ?
N7 C58 1.318(14) . ?
N7 C62 1.357(14) . ?
N8 C67 1.322(13) . ?
N8 C63 1.368(13) . ?
O1 C35 1.221(14) . ?
O2 C70 1.212(14) . ?
C1 C2 1.393(16) . ?
C1 C6 1.406(15) . ?
C2 C3 1.389(16) . ?
C2 H2 0.9500 . ?
C3 C4 1.390(19) . ?
C3 H3 0.9500 . ?
C4 C5 1.36(2) . ?
C4 H4 0.9500 . ?
C5 C6 1.399(17) . ?
C5 H5 0.9500 . ?
C6 C7 1.443(17) . ?
C7 C8 1.397(16) . ?
C8 C9 1.364(18) . ?
C8 H8 0.9500 . ?
C9 C10 1.390(19) . ?
C9 H9 0.9500 . ?
C10 C11 1.396(16) . ?
C10 H10 0.9500 . ?
C11 H11 0.9500 . ?
C12 C13 1.398(16) . ?
C12 C17 1.430(15) . ?
C13 C14 1.391(19) . ?
C13 H13 0.9500 . ?
C14 C15 1.37(2) . ?
C14 H14 0.9500 . ?
C15 C16 1.376(19) . ?
C15 H15 0.9500 . ?
C16 C17 1.379(15) . ?
C16 H16 0.9500 . ?
C17 C18 1.476(16) . ?
C18 C19 1.412(16) . ?
C19 C20 1.355(18) . ?
C19 H19 0.9500 . ?
C20 C21 1.380(19) . ?
C20 H20 0.9500 . ?
C21 C22 1.379(17) . ?
C21 H21 0.9500 . ?
C22 H22 0.9500 . ?
C23 C24 1.421(17) . ?
C23 H23 0.9500 . ?
C24 C25 1.348(18) . ?
C24 H24 0.9500 . ?
C25 C26 1.411(16) . ?
C25 H25 0.9500 . ?
C26 C27 1.416(14) . ?
C26 C33 1.430(17) . ?
C27 C28 1.424(15) . ?
C28 C29 1.387(14) . ?
C29 C30 1.406(15) . ?
C29 C34 1.435(16) . ?
C30 C31 1.384(17) . ?
C30 H30 0.9500 . ?
C31 C32 1.379(15) . ?
C31 H31 0.9500 . ?
C32 H32 0.9500 . ?
C33 C34 1.364(17) . ?
C33 C35 1.462(16) . ?
C34 H34 0.9500 . ?
C35 H35 0.9500 . ?
C36 C37 1.400(16) . ?
C36 C41 1.412(16) . ?
C37 C38 1.392(18) . ?
C37 H37 0.9500 . ?
C38 C39 1.41(2) . ?
C38 H38 0.9500 . ?
C39 C40 1.38(2) . ?
C39 H39 0.9500 . ?
C40 C41 1.390(17) . ?
C40 H40 0.9500 . ?
C41 C42 1.444(17) . ?
C42 C43 1.381(16) . ?
C43 C44 1.348(19) . ?
C43 H43 0.9500 . ?
C44 C45 1.400(18) . ?
C44 H44 0.9500 . ?
C45 C46 1.383(16) . ?
C45 H45 0.9500 . ?
C46 H46 0.9500 . ?
C47 C48 1.403(16) . ?
C47 C52 1.421(14) . ?
C48 C49 1.378(17) . ?
C48 H48 0.9500 . ?
C49 C50 1.385(19) . ?
C49 H49 0.9500 . ?
C50 C51 1.395(19) . ?
C50 H50 0.9500 . ?
C51 C52 1.389(15) . ?
C51 H51 0.9500 . ?
C52 C53 1.462(16) . ?
C53 C54 1.398(18) . ?
C54 C55 1.361(19) . ?
C54 H54 0.9500 . ?
C55 C56 1.38(2) . ?
C55 H55 0.9500 . ?
C56 C57 1.366(17) . ?
C56 H56 0.9500 . ?
C57 H57 0.9500 . ?
C58 C59 1.410(17) . ?
C58 H58 0.9500 . ?
C59 C60 1.353(18) . ?
C59 H59 0.9500 . ?
C60 C61 1.392(16) . ?
C60 H60 0.9500 . ?
C61 C62 1.431(15) . ?
C61 C68 1.449(16) . ?
C62 C63 1.435(15) . ?
C63 C64 1.396(15) . ?
C64 C65 1.391(15) . ?
C64 C69 1.423(15) . ?
C65 C66 1.386(16) . ?
C65 H65 0.9500 . ?
C66 C67 1.351(15) . ?
C66 H66 0.9500 . ?
C67 H67 0.9500 . ?
C68 C69 1.365(16) . ?
C68 C70 1.499(16) . ?
C69 H69 0.9500 . ?
C70 H70 0.9500 . ?
C71 C72 1.49(3) . ?
C71 H71A 0.9800 . ?
C71 H71B 0.9800 . ?
C71 H71C 0.9800 . ?
C72 C73 1.46(2) . ?
C72 H72A 0.9900 . ?
C72 H72B 0.9900 . ?
C73 C74 1.45(2) . ?
C73 H73A 0.9900 . ?
C73 H73B 0.9900 . ?
C74 C75 1.46(3) . ?
C74 H74A 0.9900 . ?
C74 H74B 0.9900 . ?
C75 C76 1.49(3) . ?
C75 H75A 0.9900 . ?
C75 H75B 0.9900 . ?
C76 H76A 0.9800 . ?
C76 H76B 0.9800 . ?
C76 H76C 0.9800 . ?

loop_
_geom_torsion_atom_site_label_1
_geom_torsion_atom_site_label_2
_geom_torsion_atom_site_label_3
_geom_torsion_atom_site_label_4
_geom_torsion
_geom_torsion_site_symmetry_1
_geom_torsion_site_symmetry_2
_geom_torsion_site_symmetry_3
_geom_torsion_site_symmetry_4
_geom_torsion_publ_flag
C6 C1 C2 C3 0.0(17) . . . . ?
Ir1 C1 C2 C3 176.6(9) . . . . ?
C1 C2 C3 C4 1.8(19) . . . . ?
C2 C3 C4 C5 -2(2) . . . . ?
C3 C4 C5 C6 0(2) . . . . ?
C4 C5 C6 C1 2(2) . . . . ?
C4 C5 C6 C7 -175.9(13) . . . . ?
C2 C1 C6 C5 -2.0(17) . . . . ?
Ir1 C1 C6 C5 -179.0(10) . . . . ?
C2 C1 C6 C7 176.2(10) . . . . ?
Ir1 C1 C6 C7 -0.7(13) . . . . ?
C11 N1 C7 C8 2.0(16) . . . . ?
Ir1 N1 C7 C8 -177.4(9) . . . . ?
C11 N1 C7 C6 -175.5(10) . . . . ?
Ir1 N1 C7 C6 5.0(12) . . . . ?
C5 C6 C7 N1 175.3(12) . . . . ?
C1 C6 C7 N1 -2.8(15) . . . . ?
C5 C6 C7 C8 -2(2) . . . . ?
C1 C6 C7 C8 180.0(12) . . . . ?
N1 C7 C8 C9 -0.9(19) . . . . ?
C6 C7 C8 C9 176.2(13) . . . . ?
C7 C8 C9 C10 -1(2) . . . . ?
C8 C9 C10 C11 1(2) . . . . ?
C7 N1 C11 C10 -1.6(16) . . . . ?
Ir1 N1 C11 C10 177.9(9) . . . . ?
C9 C10 C11 N1 0.0(19) . . . . ?
C17 C12 C13 C14 0.6(17) . . . . ?
Ir1 C12 C13 C14 179.9(10) . . . . ?
C12 C13 C14 C15 -3(2) . . . . ?
C13 C14 C15 C16 3(2) . . . . ?
C14 C15 C16 C17 -1(2) . . . . ?
C15 C16 C17 C12 -1(2) . . . . ?
C15 C16 C17 C18 176.3(12) . . . . ?
C13 C12 C17 C16 1.4(16) . . . . ?
Ir1 C12 C17 C16 -178.0(10) . . . . ?
C13 C12 C17 C18 -176.3(10) . . . . ?
Ir1 C12 C17 C18 4.3(12) . . . . ?
C22 N2 C18 C19 -0.8(15) . . . . ?
Ir1 N2 C18 C19 179.5(8) . . . . ?
C22 N2 C18 C17 173.5(9) . . . . ?
Ir1 N2 C18 C17 -6.2(11) . . . . ?
C16 C17 C18 N2 -176.4(12) . . . . ?
C12 C17 C18 N2 1.2(13) . . . . ?
C16 C17 C18 C19 -2.3(19) . . . . ?
C12 C17 C18 C19 175.3(10) . . . . ?
N2 C18 C19 C20 1.5(17) . . . . ?
C17 C18 C19 C20 -172.2(11) . . . . ?
C18 C19 C20 C21 -0.4(19) . . . . ?
C19 C20 C21 C22 -1.2(19) . . . . ?
C18 N2 C22 C21 -0.9(15) . . . . ?
Ir1 N2 C22 C21 178.8(8) . . . . ?
C20 C21 C22 N2 1.9(18) . . . . ?
C27 N3 C23 C24 0.5(17) . . . . ?
Ir1 N3 C23 C24 -177.5(9) . . . . ?
N3 C23 C24 C25 0(2) . . . . ?
C23 C24 C25 C26 -1(2) . . . . ?
C24 C25 C26 C27 0.7(17) . . . . ?
C24 C25 C26 C33 180.0(12) . . . . ?
C23 N3 C27 C26 -0.5(15) . . . . ?
Ir1 N3 C27 C26 177.7(8) . . . . ?
C23 N3 C27 C28 178.6(10) . . . . ?
Ir1 N3 C27 C28 -3.1(11) . . . . ?
C25 C26 C27 N3 -0.1(15) . . . . ?
C33 C26 C27 N3 -179.4(10) . . . . ?
C25 C26 C27 C28 -179.2(10) . . . . ?
C33 C26 C27 C28 1.5(15) . . . . ?
C32 N4 C28 C29 3.4(15) . . . . ?
Ir1 N4 C28 C29 -178.8(8) . . . . ?
C32 N4 C28 C27 -175.4(9) . . . . ?
Ir1 N4 C28 C27 2.4(11) . . . . ?
N3 C27 C28 N4 0.5(14) . . . . ?
C26 C27 C28 N4 179.7(9) . . . . ?
N3 C27 C28 C29 -178.3(9) . . . . ?
C26 C27 C28 C29 0.9(15) . . . . ?
N4 C28 C29 C30 -2.7(16) . . . . ?
C27 C28 C29 C30 176.0(10) . . . . ?
N4 C28 C29 C34 178.5(9) . . . . ?
C27 C28 C29 C34 -2.7(15) . . . . ?
C28 C29 C30 C31 -0.4(17) . . . . ?
C34 C29 C30 C31 178.3(11) . . . . ?
C29 C30 C31 C32 2.7(19) . . . . ?
C28 N4 C32 C31 -0.9(16) . . . . ?
Ir1 N4 C32 C31 -178.4(8) . . . . ?
C30 C31 C32 N4 -2.1(18) . . . . ?
C25 C26 C33 C34 178.8(11) . . . . ?
C27 C26 C33 C34 -2.0(16) . . . . ?
C25 C26 C33 C35 2.6(18) . . . . ?
C27 C26 C33 C35 -178.2(11) . . . . ?
C26 C33 C34 C29 0.1(17) . . . . ?
C35 C33 C34 C29 176.8(10) . . . . ?
C28 C29 C34 C33 2.3(16) . . . . ?
C30 C29 C34 C33 -176.4(11) . . . . ?
C34 C33 C35 O1 -177.3(12) . . . . ?
C26 C33 C35 O1 -1(2) . . . . ?
C41 C36 C37 C38 -1.3(17) . . . . ?
Ir2 C36 C37 C38 175.4(9) . . . . ?
C36 C37 C38 C39 2.1(19) . . . . ?
C37 C38 C39 C40 -1(2) . . . . ?
C38 C39 C40 C41 0(2) . . . . ?
C39 C40 C41 C36 1.1(19) . . . . ?
C39 C40 C41 C42 -175.6(12) . . . . ?
C37 C36 C41 C40 -0.3(17) . . . . ?
Ir2 C36 C41 C40 -177.5(9) . . . . ?
C37 C36 C41 C42 176.6(10) . . . . ?
Ir2 C36 C41 C42 -0.5(13) . . . . ?
C46 N5 C42 C43 3.4(16) . . . . ?
Ir2 N5 C42 C43 -173.2(8) . . . . ?
C46 N5 C42 C41 -174.5(9) . . . . ?
Ir2 N5 C42 C41 8.9(12) . . . . ?
C40 C41 C42 N5 171.4(11) . . . . ?
C36 C41 C42 N5 -5.4(14) . . . . ?
C40 C41 C42 C43 -6.4(19) . . . . ?
C36 C41 C42 C43 176.8(12) . . . . ?
N5 C42 C43 C44 -2.0(18) . . . . ?
C41 C42 C43 C44 175.6(12) . . . . ?
C42 C43 C44 C45 -1(2) . . . . ?
C43 C44 C45 C46 3(2) . . . . ?
C42 N5 C46 C45 -1.6(16) . . . . ?
Ir2 N5 C46 C45 174.6(9) . . . . ?
C44 C45 C46 N5 -1.6(18) . . . . ?
C52 C47 C48 C49 -3.7(17) . . . . ?
Ir2 C47 C48 C49 176.9(10) . . . . ?
C47 C48 C49 C50 0.0(19) . . . . ?
C48 C49 C50 C51 1.4(19) . . . . ?
C49 C50 C51 C52 1.0(18) . . . . ?
C50 C51 C52 C47 -4.9(17) . . . . ?
C50 C51 C52 C53 174.6(11) . . . . ?
C48 C47 C52 C51 6.2(16) . . . . ?
Ir2 C47 C52 C51 -174.3(9) . . . . ?
C48 C47 C52 C53 -173.4(10) . . . . ?
Ir2 C47 C52 C53 6.1(12) . . . . ?
C57 N6 C53 C54 -0.8(15) . . . . ?
Ir2 N6 C53 C54 178.1(9) . . . . ?
C57 N6 C53 C52 176.1(9) . . . . ?
Ir2 N6 C53 C52 -5.0(11) . . . . ?
C51 C52 C53 N6 179.8(10) . . . . ?
C47 C52 C53 N6 -0.6(14) . . . . ?
C51 C52 C53 C54 -3.5(18) . . . . ?
C47 C52 C53 C54 176.1(11) . . . . ?
N6 C53 C54 C55 1.5(19) . . . . ?
C52 C53 C54 C55 -175.0(13) . . . . ?
C53 C54 C55 C56 0(2) . . . . ?
C54 C55 C56 C57 -2(2) . . . . ?
C53 N6 C57 C56 -1.1(16) . . . . ?
Ir2 N6 C57 C56 -179.9(9) . . . . ?
C55 C56 C57 N6 2(2) . . . . ?
C62 N7 C58 C59 -1.2(17) . . . . ?
Ir2 N7 C58 C59 -178.7(9) . . . . ?
N7 C58 C59 C60 2.0(19) . . . . ?
C58 C59 C60 C61 -2.8(19) . . . . ?
C59 C60 C61 C62 2.7(17) . . . . ?
C59 C60 C61 C68 -179.7(11) . . . . ?
C58 N7 C62 C61 1.2(16) . . . . ?
Ir2 N7 C62 C61 179.0(8) . . . . ?
C58 N7 C62 C63 178.2(10) . . . . ?
Ir2 N7 C62 C63 -4.1(12) . . . . ?
C60 C61 C62 N7 -1.9(15) . . . . ?
C68 C61 C62 N7 -179.8(9) . . . . ?
C60 C61 C62 C63 -178.8(10) . . . . ?
C68 C61 C62 C63 3.4(15) . . . . ?
C67 N8 C63 C64 5.4(15) . . . . ?
Ir2 N8 C63 C64 -177.4(8) . . . . ?
C67 N8 C63 C62 -175.6(9) . . . . ?
Ir2 N8 C63 C62 1.6(12) . . . . ?
N7 C62 C63 N8 1.7(14) . . . . ?
C61 C62 C63 N8 178.7(9) . . . . ?
N7 C62 C63 C64 -179.2(10) . . . . ?
C61 C62 C63 C64 -2.3(16) . . . . ?
N8 C63 C64 C65 -5.4(16) . . . . ?
C62 C63 C64 C65 175.6(10) . . . . ?
N8 C63 C64 C69 179.8(10) . . . . ?
C62 C63 C64 C69 0.8(15) . . . . ?
C63 C64 C65 C66 1.8(16) . . . . ?
C69 C64 C65 C66 176.2(11) . . . . ?
C64 C65 C66 C67 1.6(17) . . . . ?
C63 N8 C67 C66 -1.8(16) . . . . ?
Ir2 N8 C67 C66 -178.5(8) . . . . ?
C65 C66 C67 N8 -1.7(18) . . . . ?
C60 C61 C68 C69 179.1(11) . . . . ?
C62 C61 C68 C69 -3.4(15) . . . . ?
C60 C61 C68 C70 4.2(18) . . . . ?
C62 C61 C68 C70 -178.2(10) . . . . ?
C61 C68 C69 C64 2.1(17) . . . . ?
C70 C68 C69 C64 177.4(10) . . . . ?
C65 C64 C69 C68 -175.3(11) . . . . ?
C63 C64 C69 C68 -0.8(16) . . . . ?
C69 C68 C70 O2 -176.9(12) . . . . ?
C61 C68 C70 O2 -1.6(19) . . . . ?
C71 C72 C73 C74 178.6(17) . . . . ?
C72 C73 C74 C75 -179(2) . . . . ?
C73 C74 C75 C76 -178.0(17) . . . . ?
